data_7123584
loop_
_publ_author_name
'Vasdev, Roan A. S.'
'Findlay, James A.'
'Garden, Anna L.'
'Crowley, James D.'

_publ_section_title
;
 Redox Active [Pd2L4]4+ Cages Constructed from Rotationally Flexible
 1,1&#x2032;-Disubstituted Ferrocene Ligands
;
_journal_name_full 'Chemical Communications'
_journal_paper_doi 10.1039/C9CC03321A
_journal_year 2019
_chemical_formula_moiety '2(C48 H32 Fe2 N4 Pd), 4(B F4), 2(C2 H3 N)'
_chemical_formula_sum 'C100 H70 B4 F16 Fe4 N10 Pd2'
_chemical_formula_weight 2195.10
_space_group_crystal_system triclinic
_space_group_IT_number 2
_space_group_name_Hall '-P 1'
_space_group_name_H-M_alt 'P -1'
_symmetry_space_group_name_Hall '-P 1'
_symmetry_space_group_name_H-M 'P -1'
_atom_sites_solution_hydrogens geom
_atom_sites_solution_primary dual
_audit_creation_date 2018-11-07
_audit_creation_method
;
Olex2 1.2
(compiled 2017.08.10 svn.r3458 for OlexSys, GUI svn.r5381)
;
_audit_update_record
;
2019-03-07 deposited with the CCDC.    2019-05-31 downloaded from the CCDC.
;
_cell_angle_alpha 78.150(5)
_cell_angle_beta 89.339(4)
_cell_angle_gamma 85.522(6)
_cell_formula_units_Z 2
_cell_length_a 14.7833(9)
_cell_length_b 15.2557(13)
_cell_length_c 21.7631(10)
_cell_measurement_reflns_used 8456
_cell_measurement_temperature 99.97(11)
_cell_measurement_theta_max 72.6530
_cell_measurement_theta_min 4.1360
_cell_volume 4788.9(6)
_computing_cell_refinement 'CrysAlisPro 1.171.39.46 (Rigaku OD, 2018)'
_computing_data_collection 'CrysAlisPro 1.171.39.46 (Rigaku OD, 2018)'
_computing_data_reduction 'CrysAlisPro 1.171.39.46 (Rigaku OD, 2018)'
_computing_molecular_graphics 'Olex2 (Dolomanov et al., 2009)'
_computing_publication_material 'Olex2 (Dolomanov et al., 2009)'
_computing_structure_refinement 'XL (Sheldrick, 2008)'
_computing_structure_solution 'ShelXT (Sheldrick, 2015)'
_diffrn_ambient_environment N~2~
_diffrn_ambient_temperature 99.97(11)
_diffrn_detector 'CCD plate'
_diffrn_detector_area_resol_mean 5.1725
_diffrn_detector_type Atlas
_diffrn_measured_fraction_theta_full 0.993
_diffrn_measured_fraction_theta_max 0.993
_diffrn_measurement_details
;
List of Runs (angles in degrees, time in seconds):

  # Type    Start    End  Width  t~exp~   \w     \q     \k     \f   Frames
#--------------------------------------------------------------------------
  1  \w   -114.00 -13.00   1.00    4.50    --  -40.79 -57.00  60.00  101
  2  \w    -69.00  32.00   1.00    4.50    --  -40.79  57.00-150.00  101
  3  \w   -128.00 -34.00   1.00    4.50    --  -40.79 178.00-180.00   94
  4  \w      8.00 117.00   1.00    4.50    --   40.79  77.00 -30.00  109
  5  \w     57.00 130.00   1.00    4.50    --   40.79 178.00-180.00   73
  6  \w     32.00 133.00   1.00   18.00    --  104.32 -61.00  30.00  101
  7  \w     78.00 177.00   1.00   18.00    --  104.32  45.00  30.00   99
  8  \w     28.00 137.00   1.00   18.00    --  104.32 -77.00 150.00  109
  9  \w     31.00 117.00   1.00   18.00    --  104.32-125.00 -90.00   86
 10  \w     31.00 130.00   1.00   18.00    --  104.32 -45.00-180.00   99
 11  \w     78.00 177.00   1.00   18.00    --  104.32  45.00-180.00   99
 12  \w     31.00 117.00   1.00   18.00    --  104.32-125.00 -30.00   86
 13  \w     31.00 117.00   1.00   18.00    --  104.32-125.00 150.00   86
 14  \w     75.00 177.00   1.00   18.00    --  104.32  61.00 -30.00  102
 15  \w     22.00 109.00   1.00   18.00    --  104.32 -95.00   0.00   87
 16  \w     31.00 130.00   1.00   18.00    --  104.32 -45.00   0.00   99
 17  \w     94.00 178.00   1.00   18.00    --  104.32 125.00  30.00   84
 18  \w     52.00 178.00   1.00   18.00    --  104.32  15.00 120.00  126
 19  \w   -115.00 -16.00   1.00    4.50    --  -40.79 -38.00-120.00   99
 20  \w   -117.00  -8.00   1.00    4.50    --  -40.79 -77.00  30.00  109
 21  \w   -117.00  -8.00   1.00    4.50    --  -40.79 -77.00-180.00  109
 22  \w   -114.00 -13.00   1.00    4.50    --  -40.79 -57.00-150.00  101
 23  \w   -117.00  -8.00   1.00    4.50    --  -40.79 -77.00 -60.00  109
 24  \w      1.00  82.00   1.00    4.50    --   40.79 -99.00   0.00   81
 25  \w     76.00 178.00   1.00   18.00    --  104.32  30.00 -90.00  102
 26  \w     72.00 178.00   1.00   18.00    --  104.32  77.00 120.00  106
;
_diffrn_measurement_device 'four-circle diffractometer'
_diffrn_measurement_device_type 'SuperNova, Dual, Cu at home/near, Atlas'
_diffrn_measurement_method '\w scans'
_diffrn_orient_matrix_type 'CrysAlisPro convention (1999,Acta A55,543-557)'
_diffrn_orient_matrix_UB_11 0.0459069000
_diffrn_orient_matrix_UB_12 0.0803912000
_diffrn_orient_matrix_UB_13 0.0151006000
_diffrn_orient_matrix_UB_21 0.0838607000
_diffrn_orient_matrix_UB_22 -0.0627912000
_diffrn_orient_matrix_UB_23 0.0254200000
_diffrn_orient_matrix_UB_31 0.0422669000
_diffrn_orient_matrix_UB_32 0.0174668000
_diffrn_orient_matrix_UB_33 -0.0660107000
_diffrn_radiation_monochromator mirror
_diffrn_radiation_probe x-ray
_diffrn_radiation_type CuK\a
_diffrn_radiation_wavelength 1.54184
_diffrn_reflns_av_R_equivalents 0.1666
_diffrn_reflns_av_unetI/netI 0.1185
_diffrn_reflns_Laue_measured_fraction_full 0.993
_diffrn_reflns_Laue_measured_fraction_max 0.993
_diffrn_reflns_limit_h_max 14
_diffrn_reflns_limit_h_min -14
_diffrn_reflns_limit_k_max 14
_diffrn_reflns_limit_k_min -14
_diffrn_reflns_limit_l_max 19
_diffrn_reflns_limit_l_min -21
_diffrn_reflns_number 45798
_diffrn_reflns_point_group_measured_fraction_full 0.993
_diffrn_reflns_point_group_measured_fraction_max 0.993
_diffrn_reflns_theta_full 49.087
_diffrn_reflns_theta_max 49.087
_diffrn_reflns_theta_min 3.655
_diffrn_source 'micro-focus sealed X-ray tube'
_diffrn_source_type 'SuperNova (Cu) X-ray Source'
_exptl_absorpt_coefficient_mu 8.407
_exptl_absorpt_correction_T_max 1.00000
_exptl_absorpt_correction_T_min 0.69937
_exptl_absorpt_correction_type multi-scan
_exptl_absorpt_process_details
;
CrysAlisPro 1.171.39.46 (Rigaku Oxford Diffraction, 2018)
Empirical absorption correction using spherical harmonics,
 implemented in SCALE3 ABSPACK scaling algorithm.
;
_exptl_crystal_colour 'clear orangish red'
_exptl_crystal_colour_lustre clear
_exptl_crystal_colour_modifier orangish
_exptl_crystal_colour_primary red
_exptl_crystal_density_diffrn 1.522
_exptl_crystal_description plate
_exptl_crystal_F_000 2200
_exptl_crystal_recrystallization_method 'Vapour deposition'
_exptl_crystal_size_max 0.199
_exptl_crystal_size_mid 0.056
_exptl_crystal_size_min 0.041
_refine_diff_density_max 1.099
_refine_diff_density_min -0.758
_refine_diff_density_rms 0.122
_refine_ls_extinction_method none
_refine_ls_goodness_of_fit_ref 1.014
_refine_ls_hydrogen_treatment constr
_refine_ls_matrix_type full
_refine_ls_number_parameters 1227
_refine_ls_number_reflns 9376
_refine_ls_number_restraints 2766
_refine_ls_restrained_S_all 0.880
_refine_ls_R_factor_all 0.1231
_refine_ls_R_factor_gt 0.0822
_refine_ls_shift/su_max 0.001
_refine_ls_shift/su_mean 0.000
_refine_ls_structure_factor_coef Fsqd
_refine_ls_weighting_details 'w=1/[\s^2^(Fo^2^)+(0.1082P)^2^+20.1684P] where P=(Fo^2^+2Fc^2^)/3'
_refine_ls_weighting_scheme calc
_refine_ls_wR_factor_gt 0.1908
_refine_ls_wR_factor_ref 0.2200
_reflns_Friedel_coverage 0.000
_reflns_number_gt 6203
_reflns_number_total 9376
_reflns_threshold_expression 'I > 2\s(I)'
_cod_data_source_file c9cc03321a3.cif
_cod_data_source_block rav-555
_cod_database_code 7123584
_shelx_shelxl_version_number 2016/6
_chemical_oxdiff_formula 'C96 H64 B4 F16 Fe4 N4 Pd2'
_chemical_oxdiff_usercomment L761
_shelx_space_group_comment
;
The symmetry employed for this shelxl refinement is uniquely defined
by the following loop, which should always be used as a source of
symmetry information in preference to the above space-group names.
They are only intended as comments.
;
_reflns_odcompleteness_completeness 99.94
_reflns_odcompleteness_iscentric 1
_reflns_odcompleteness_theta 66.49
_olex2_refinement_description
;
1. Fixed Uiso
 At 1.2 times of:
  All C(H) groups
 At 1.5 times of:
  All C(H,H,H) groups
2. Uiso/Uaniso restraints and constraints
All non-hydrogen atoms have similar U: within 3.5A with sigma of 0.15 and sigma
for terminal atoms of 0.35
Uanis(F16) \\sim Ueq, Uanis(F6) \\sim Ueq, Uanis(F15) \\sim Ueq, Uanis(F14)
\\sim Ueq, Uanis(F8) \\sim Ueq, Uanis(F13) \\sim Ueq, Uanis(F3) \\sim Ueq,
Uanis(F2) \\sim Ueq, Uanis(F9) \\sim Ueq, Uanis(F11) \\sim Ueq, Uanis(F7) \\sim
Ueq, Uanis(F5) \\sim Ueq, Uanis(F10) \\sim Ueq, Uanis(F12) \\sim Ueq, Uanis(F4)
\\sim Ueq, Uanis(F1) \\sim Ueq: with sigma of 0.1 and sigma for terminal atoms
of 0.2
Uanis(C94) \\sim Ueq: with sigma of 0.01 and sigma for terminal atoms of 0.02
Uanis(C95) \\sim Ueq, Uanis(C68) \\sim Ueq, Uanis(C21) \\sim Ueq, Uanis(C45)
\\sim Ueq, Uanis(C47) \\sim Ueq, Uanis(C44) \\sim Ueq, Uanis(C5) \\sim Ueq,
Uanis(N10) \\sim Ueq: with sigma of 0.01 and sigma for terminal atoms of 0.2
3.a Aromatic/amide H refined with riding coordinates:
 C97(H97), C20(H20), C24(H24), C16(H16), C33(H33), C1(H1), C93(H93), C9(H9),
 C48(H48), C10(H10), C95(H95), C13(H13), C47(H47), C60(H60), C38(H38), C25(H25),
  C14(H14), C39(H39), C68(H68), C44(H44), C85(H85), C52(H52), C46(H46),
 C57(H57), C74(H74), C22(H22), C34(H34), C82(H82), C2(H2), C88(H88), C61(H61),
 C11(H11), C36(H36), C12(H12), C37(H37), C72(H72), C89(H89), C23(H23), C70(H70),
  C15(H15), C49(H49), C35(H35), C64(H64), C96(H96), C28(H28), C3(H3), C71(H71),
 C75(H75), C84(H84), C87(H87), C59(H59), C77(H77), C76(H76), C50(H50), C58(H58),
  C51(H51), C40(H40), C62(H62), C26(H26), C27(H27), C86(H86), C63(H63), C4(H4),
 C83(H83)
3.b Idealised Me refined as rotating group:
 C98(H98A,H98B,H98C), C100(H10A,H10B,H10C)
;
_olex2_submission_special_instructions 'No special instructions were received'
_oxdiff_exptl_absorpt_empirical_details
;
Empirical correction (ABSPACK) includes:
- Absorption correction using spherical harmonics
- Frame scaling
;
_oxdiff_exptl_absorpt_empirical_full_max 1.443
_oxdiff_exptl_absorpt_empirical_full_min 0.674

loop_
_space_group_symop_operation_xyz
'x, y, z'
'-x, -y, -z'

loop_
_atom_site_label
_atom_site_type_symbol
_atom_site_fract_x
_atom_site_fract_y
_atom_site_fract_z
_atom_site_U_iso_or_equiv
_atom_site_adp_type
_atom_site_occupancy
_atom_site_site_symmetry_order
_atom_site_calc_flag
_atom_site_refinement_flags_posn
_atom_site_refinement_flags_adp
Pd1 Pd 0.27429(6) 1.32273(7) 0.46936(4) 0.0348(3) Uani 1 1 d . U
Pd2 Pd 0.18855(7) 0.69764(8) 0.02727(5) 0.0440(4) Uani 1 1 d . U
Fe2 Fe 0.30030(13) 0.76530(15) 0.62774(9) 0.0351(6) Uani 1 1 d . U
Fe1 Fe 0.14709(13) 0.83667(15) 0.30938(9) 0.0333(6) Uani 1 1 d . U
Fe4 Fe 0.77091(14) 0.78896(16) -0.08023(9) 0.0397(6) Uani 1 1 d . U
Fe3 Fe 0.61854(15) 0.92582(17) 0.23380(10) 0.0467(7) Uani 1 1 d . U
F16 F 0.7096(6) 1.0505(7) -0.0567(4) 0.067(3) Uani 1 1 d . U
F6 F -0.1706(7) 0.9664(8) 0.4936(5) 0.088(3) Uani 1 1 d . U
F15 F 0.6694(7) 1.1355(7) 0.0120(5) 0.081(3) Uani 1 1 d . U
N3 N 0.3756(7) 1.2453(8) 0.5186(5) 0.037(3) Uani 1 1 d . U
N2 N 0.3044(7) 1.2671(8) 0.3936(5) 0.032(3) Uani 1 1 d . U
N1 N -0.2398(7) 0.6284(8) 0.4534(5) 0.036(3) Uani 1 1 d . U
F14 F 0.7557(7) 1.0093(7) 0.0451(4) 0.080(3) Uani 1 1 d . U
N7 N 0.9127(7) 1.2269(9) -0.0597(5) 0.040(3) Uani 1 1 d . U
F8 F -0.1439(8) 0.8271(8) 0.4873(5) 0.095(3) Uani 1 1 d . U
F13 F 0.6090(8) 1.0009(8) 0.0166(5) 0.094(4) Uani 1 1 d . U
N4 N -0.1709(7) 0.6017(8) 0.5806(5) 0.041(3) Uani 1 1 d . U
N6 N 0.2917(8) 0.6261(8) -0.0053(5) 0.043(3) Uani 1 1 d . U
F3 F 1.1178(9) 1.4666(8) -0.1097(5) 0.101(4) Uani 1 1 d . U
C43 C 0.4303(8) 1.0016(11) 0.5648(6) 0.033(3) Uani 1 1 d . U
N5 N 0.2474(8) 0.6705(9) 0.1134(5) 0.047(3) Uani 1 1 d . U
C45 C 0.4424(8) 1.0948(9) 0.5589(5) 0.030(3) Uani 1 1 d . U
F2 F 1.1868(10) 1.3700(9) -0.1669(5) 0.117(4) Uani 1 1 d . U
C97 C 0.9844(9) 1.2608(10) -0.0915(6) 0.037(3) Uani 1 1 d . U
H97 H 0.991858 1.321828 -0.096377 0.045 Uiso 1 1 calc R .
C20 C 0.2859(8) 1.1865(10) 0.3925(6) 0.031(3) Uani 1 1 d . U
H20 H 0.254575 1.155662 0.426482 0.037 Uiso 1 1 calc R .
F9 F 0.5802(9) 0.5534(9) 0.5624(5) 0.105(4) Uani 1 1 d . U
C41 C 0.3834(9) 0.8391(10) 0.5658(6) 0.037(4) Uani 1 1 d . U
C24 C 0.3525(8) 1.3120(9) 0.3441(6) 0.034(3) Uani 1 1 d . U
H24 H 0.367458 1.370113 0.344039 0.040 Uiso 1 1 calc R .
F11 F 0.4788(7) 0.4567(9) 0.5990(5) 0.096(4) Uani 1 1 d . U
C17 C 0.2318(9) 0.8882(9) 0.3639(5) 0.033(3) Uani 1 1 d . U
C16 C 0.1551(9) 0.8521(10) 0.4011(6) 0.040(4) Uani 1 1 d . U
H16 H 0.113800 0.883705 0.422667 0.048 Uiso 1 1 calc R .
C33 C 0.2589(9) 0.6881(10) 0.7110(6) 0.038(4) Uani 1 1 d . U
H33 H 0.272804 0.626831 0.725511 0.046 Uiso 1 1 calc R .
C1 C -0.1804(9) 0.6731(10) 0.4139(6) 0.039(4) Uani 1 1 d . U
H1 H -0.156722 0.723043 0.424180 0.046 Uiso 1 1 calc R .
C93 C 0.9023(8) 1.1398(11) -0.0544(6) 0.039(4) Uani 1 1 d . U
H93 H 0.852041 1.116420 -0.032847 0.046 Uiso 1 1 calc R .
C9 C 0.0288(10) 0.9020(10) 0.2731(6) 0.038(3) Uani 1 1 d . U
H9 H -0.013909 0.930939 0.295297 0.046 Uiso 1 1 calc R .
C42 C 0.4098(8) 0.9264(11) 0.5682(5) 0.032(3) Uani 1 1 d . U
C8 C 0.0312(9) 0.8107(10) 0.2681(6) 0.038(4) Uani 1 1 d . U
C48 C 0.4537(9) 1.2777(10) 0.5352(6) 0.038(4) Uani 1 1 d . U
H48 H 0.457924 1.339507 0.527471 0.046 Uiso 1 1 calc R .
C10 C 0.1004(9) 0.9412(10) 0.2394(6) 0.041(4) Uani 1 1 d . U
H10 H 0.113007 1.000992 0.234466 0.049 Uiso 1 1 calc R .
C95 C 1.0374(8) 1.1185(10) -0.1111(5) 0.032(3) Uani 1 1 d . U
H95 H 1.080348 1.082548 -0.128082 0.038 Uiso 1 1 calc R .
C66 C 0.8030(10) 1.0004(13) 0.2097(6) 0.043(4) Uani 1 1 d . U
C5 C -0.1532(8) 0.6477(9) 0.3587(6) 0.032(3) Uani 1 1 d . U
N10 N 0.8584(7) 1.2658(9) 0.0642(6) 0.047(3) Uani 1 1 d . U
C13 C 0.2784(9) 0.8135(10) 0.3417(6) 0.040(4) Uani 1 1 d . U
H13 H 0.330695 0.815925 0.317414 0.048 Uiso 1 1 calc R .
C32 C 0.1843(8) 0.7292(10) 0.6730(6) 0.037(4) Uani 1 1 d . U
C91 C 0.9136(9) 0.9164(11) -0.0562(6) 0.035(3) Uani 1 1 d . U
N8 N 0.5038(11) 0.6582(13) 0.0918(8) 0.079(5) Uani 1 1 d . U
C6 C -0.0874(10) 0.7017(11) 0.3199(7) 0.041(4) Uani 1 1 d . U
C53 C 0.3443(9) 0.7251(10) 0.1844(6) 0.037(3) Uani 1 1 d . U
C47 C 0.5260(8) 1.2222(9) 0.5629(6) 0.030(3) Uani 1 1 d . U
H47 H 0.577380 1.245926 0.575093 0.036 Uiso 1 1 calc R .
C99 C 0.5251(11) 0.7275(15) 0.0760(8) 0.053(5) Uani 1 1 d . U
C67 C 0.8390(10) 1.0683(15) 0.1882(7) 0.052(5) Uani 1 1 d . U
C60 C 0.5340(9) 0.9890(11) 0.1634(7) 0.051(4) Uani 1 1 d . U
H60 H 0.541272 0.984716 0.121580 0.061 Uiso 1 1 calc R .
C38 C 0.3794(10) 0.6864(11) 0.5778(7) 0.048(4) Uani 1 1 d . U
H38 H 0.394971 0.624988 0.589763 0.057 Uiso 1 1 calc R .
C92 C 0.9428(9) 0.9901(12) -0.0689(6) 0.040(4) Uani 1 1 d . U
C78 C 0.4374(9) 0.6252(11) -0.0563(6) 0.044(4) Uani 1 1 d . U
C31 C 0.1125(11) 0.6809(10) 0.6533(7) 0.043(4) Uani 1 1 d . U
C25 C -0.0950(10) 0.6392(10) 0.5916(6) 0.045(4) Uani 1 1 d . U
H25 H -0.088448 0.698100 0.570992 0.054 Uiso 1 1 calc R .
C18 C 0.2599(9) 0.9729(11) 0.3550(6) 0.037(4) Uani 1 1 d . U
C19 C 0.2826(9) 1.0504(11) 0.3483(5) 0.034(3) Uani 1 1 d . U
C14 C 0.2311(9) 0.7371(10) 0.3629(6) 0.042(4) Uani 1 1 d . U
H14 H 0.246967 0.680289 0.355013 0.050 Uiso 1 1 calc R .
C80 C 0.5797(11) 0.7192(11) -0.0950(6) 0.047(4) Uani 1 1 d . U
C39 C 0.3034(10) 0.7258(9) 0.5422(6) 0.037(3) Uani 1 1 d . U
H39 H 0.259682 0.695570 0.526488 0.045 Uiso 1 1 calc R .
C68 C 0.8449(9) 1.1834(10) 0.0929(6) 0.038(3) Uani 1 1 d . U
H68 H 0.822094 1.144315 0.070302 0.046 Uiso 1 1 calc R .
C44 C 0.3698(8) 1.1536(9) 0.5322(5) 0.030(3) Uani 1 1 d . U
H44 H 0.316219 1.130389 0.523376 0.036 Uiso 1 1 calc R .
C85 C 0.6555(9) 0.8628(10) -0.1171(7) 0.046(4) Uani 1 1 d . U
H85 H 0.615499 0.896565 -0.096228 0.055 Uiso 1 1 calc R .
C52 C 0.3383(11) 0.6460(12) 0.2259(8) 0.059(5) Uani 1 1 d . U
H52 H 0.368637 0.635798 0.264251 0.071 Uiso 1 1 calc R .
C21 C 0.3097(9) 1.1415(9) 0.3436(6) 0.036(3) Uani 1 1 d . U
C46 C 0.5209(9) 1.1314(11) 0.5723(6) 0.044(4) Uani 1 1 d . U
H46 H 0.571222 1.093253 0.587901 0.052 Uiso 1 1 calc R .
C79 C 0.5126(12) 0.6766(11) -0.0794(8) 0.054(4) Uani 1 1 d . U
C81 C 0.6493(9) 0.7714(10) -0.1204(6) 0.041(4) Uani 1 1 d . U
C57 C 0.4944(10) 0.9620(12) 0.2660(6) 0.050(4) Uani 1 1 d . U
H57 H 0.470415 0.934999 0.304347 0.060 Uiso 1 1 calc R .
C74 C 0.3653(10) 0.6687(10) -0.0286(6) 0.044(4) Uani 1 1 d . U
H74 H 0.368439 0.728531 -0.026184 0.052 Uiso 1 1 calc R .
C30 C 0.0505(11) 0.6411(11) 0.6419(8) 0.054(4) Uani 1 1 d . U
C22 C 0.3596(8) 1.1871(10) 0.2943(6) 0.038(4) Uani 1 1 d . U
H22 H 0.379620 1.159515 0.261764 0.045 Uiso 1 1 calc R .
C7 C -0.0302(10) 0.7486(11) 0.2950(7) 0.042(4) Uani 1 1 d . U
F7 F -0.1386(9) 0.9283(11) 0.3992(5) 0.132(5) Uani 1 1 d . U
C56 C 0.4853(9) 0.9335(10) 0.2076(6) 0.043(4) Uani 1 1 d . U
C34 C 0.3092(10) 0.7604(13) 0.7228(6) 0.056(5) Uani 1 1 d . U
H34 H 0.361586 0.754391 0.747015 0.067 Uiso 1 1 calc R .
C82 C 0.7258(10) 0.7434(12) -0.1547(6) 0.049(4) Uani 1 1 d . U
H82 H 0.740976 0.686155 -0.161985 0.058 Uiso 1 1 calc R .
C2 C -0.2764(9) 0.5545(9) 0.4385(6) 0.040(4) Uani 1 1 d . U
H2 H -0.317402 0.522578 0.465240 0.048 Uiso 1 1 calc R .
C88 C 0.8429(12) 0.6863(12) -0.0221(9) 0.068(5) Uani 1 1 d . U
H88 H 0.846967 0.626198 -0.025163 0.082 Uiso 1 1 calc R .
C61 C 0.7239(9) 0.8643(12) 0.1936(8) 0.057(5) Uani 1 1 d . U
H61 H 0.733790 0.868006 0.150875 0.069 Uiso 1 1 calc R .
C11 C 0.1520(9) 0.8739(10) 0.2134(6) 0.042(4) Uani 1 1 d . U
H11 H 0.203929 0.882009 0.188976 0.051 Uiso 1 1 calc R .
F5 F -0.0316(7) 0.9166(11) 0.4699(7) 0.142(6) Uani 1 1 d . U
C36 C 0.1879(9) 0.8236(11) 0.6602(6) 0.042(4) Uani 1 1 d . U
H36 H 0.146479 0.865073 0.635847 0.050 Uiso 1 1 calc R .
C12 C 0.1091(8) 0.7933(9) 0.2319(6) 0.032(3) Uani 1 1 d . U
H12 H 0.128272 0.738234 0.222088 0.038 Uiso 1 1 calc R .
C65 C 0.7573(9) 0.9230(12) 0.2306(7) 0.050(4) Uani 1 1 d . U
F10 F 0.6167(9) 0.4166(9) 0.5618(8) 0.134(5) Uani 1 1 d . U
C37 C 0.4283(10) 0.7540(10) 0.5925(6) 0.039(4) Uani 1 1 d . U
H37 H 0.481706 0.744957 0.615931 0.047 Uiso 1 1 calc R .
C72 C 0.8875(9) 1.3257(12) 0.0930(7) 0.050(4) Uani 1 1 d . U
H72 H 0.894187 1.384027 0.071154 0.059 Uiso 1 1 calc R .
C90 C 0.8750(11) 0.8337(11) -0.0359(7) 0.052(4) Uani 1 1 d . U
C89 C 0.9016(11) 0.7513(11) -0.0527(8) 0.060(5) Uani 1 1 d . U
H89 H 0.949281 0.740975 -0.079205 0.073 Uiso 1 1 calc R .
C94 C 0.9626(9) 1.0818(10) -0.0794(6) 0.038(3) Uani 1 1 d . U
C23 C 0.3787(10) 1.2729(10) 0.2948(7) 0.045(4) Uani 1 1 d . U
H23 H 0.409759 1.305155 0.261314 0.054 Uiso 1 1 calc R .
F12 F 0.6081(10) 0.4735(11) 0.6489(6) 0.140(6) Uani 1 1 d . U
C70 C 0.8978(11) 1.2168(14) 0.1877(8) 0.061(5) Uani 1 1 d . U
H70 H 0.913117 1.200881 0.230124 0.073 Uiso 1 1 calc R .
C15 C 0.1555(9) 0.7602(11) 0.3984(6) 0.045(4) Uani 1 1 d . U
H15 H 0.112938 0.721268 0.416848 0.054 Uiso 1 1 calc R .
C55 C 0.4379(12) 0.8569(13) 0.1987(7) 0.053(5) Uani 1 1 d . U
C49 C 0.2975(9) 0.7347(11) 0.1262(7) 0.044(4) Uani 1 1 d . U
H49 H 0.301657 0.787058 0.096053 0.053 Uiso 1 1 calc R .
C35 C 0.2635(10) 0.8438(11) 0.6901(7) 0.047(4) Uani 1 1 d . U
H35 H 0.281684 0.901066 0.689268 0.057 Uiso 1 1 calc R .
C64 C 0.7263(10) 0.8887(12) 0.2950(8) 0.060(5) Uani 1 1 d . U
H64 H 0.739394 0.912247 0.329729 0.072 Uiso 1 1 calc R .
C96 C 1.0468(9) 1.2080(11) -0.1168(6) 0.043(4) Uani 1 1 d . U
H96 H 1.096243 1.233342 -0.138299 0.052 Uiso 1 1 calc R .
C28 C -0.0377(10) 0.5088(11) 0.6606(7) 0.048(4) Uani 1 1 d . U
H28 H 0.006411 0.476899 0.688363 0.058 Uiso 1 1 calc R .
C3 C -0.2504(10) 0.5294(10) 0.3827(7) 0.048(4) Uani 1 1 d . U
H3 H -0.275091 0.480393 0.371936 0.057 Uiso 1 1 calc R .
C71 C 0.9081(11) 1.3010(15) 0.1562(8) 0.066(5) Uani 1 1 d . U
H71 H 0.929266 1.342779 0.177100 0.079 Uiso 1 1 calc R .
C54 C 0.3944(11) 0.7969(14) 0.1925(7) 0.053(5) Uani 1 1 d . U
C29 C -0.0255(8) 0.5956(10) 0.6317(7) 0.039(4) Uani 1 1 d . U
C75 C 0.2898(10) 0.5385(12) -0.0082(8) 0.065(5) Uani 1 1 d . U
H75 H 0.240723 0.507354 0.008746 0.078 Uiso 1 1 calc R .
C69 C 0.8645(9) 1.1529(12) 0.1579(7) 0.050(4) Uani 1 1 d . U
C84 C 0.7331(11) 0.8936(13) -0.1512(7) 0.059(5) Uani 1 1 d . U
H84 H 0.753222 0.950952 -0.156601 0.070 Uiso 1 1 calc R .
C87 C 0.7782(12) 0.7260(13) 0.0133(7) 0.064(5) Uani 1 1 d . U
H87 H 0.732574 0.697915 0.037670 0.077 Uiso 1 1 calc R .
C59 C 0.5710(9) 1.0533(11) 0.1920(8) 0.056(4) Uani 1 1 d . U
H59 H 0.606286 1.098729 0.172487 0.068 Uiso 1 1 calc R .
C77 C 0.4318(10) 0.5372(12) -0.0589(8) 0.058(4) Uani 1 1 d . U
H77 H 0.478243 0.506240 -0.076802 0.070 Uiso 1 1 calc R .
C76 C 0.3571(11) 0.4954(12) -0.0349(9) 0.073(6) Uani 1 1 d . U
H76 H 0.352618 0.435665 -0.037111 0.088 Uiso 1 1 calc R .
C98 C 0.5520(13) 0.8178(14) 0.0527(8) 0.081(6) Uani 1 1 d . U
H98A H 0.595449 0.817108 0.019609 0.122 Uiso 1 1 calc GR .
H98B H 0.578645 0.839386 0.086190 0.122 Uiso 1 1 calc GR .
H98C H 0.499616 0.856717 0.036726 0.122 Uiso 1 1 calc GR .
C50 C 0.2417(11) 0.5925(12) 0.1555(8) 0.062(5) Uani 1 1 d . U
H50 H 0.207657 0.547618 0.147055 0.075 Uiso 1 1 calc R .
C58 C 0.5446(10) 1.0361(12) 0.2557(8) 0.058(5) Uani 1 1 d . U
H58 H 0.558679 1.068985 0.285458 0.070 Uiso 1 1 calc R .
C51 C 0.2883(12) 0.5819(12) 0.2117(8) 0.066(5) Uani 1 1 d . U
H51 H 0.285294 0.528382 0.240961 0.079 Uiso 1 1 calc R .
F4 F 1.1827(13) 1.5169(10) -0.2041(8) 0.166(8) Uani 1 1 d . U
C40 C 0.3048(9) 0.8198(10) 0.5344(6) 0.038(4) Uani 1 1 d . U
H40 H 0.261927 0.862296 0.512538 0.046 Uiso 1 1 calc R .
C62 C 0.6734(11) 0.7999(12) 0.2328(9) 0.064(5) Uani 1 1 d . U
H62 H 0.644207 0.754651 0.220195 0.077 Uiso 1 1 calc R .
C26 C -0.1814(10) 0.5156(11) 0.6102(8) 0.056(4) Uani 1 1 d . U
H26 H -0.233937 0.488660 0.604125 0.067 Uiso 1 1 calc R .
C27 C -0.1130(10) 0.4680(12) 0.6497(8) 0.059(4) Uani 1 1 d . U
H27 H -0.118694 0.408192 0.668589 0.071 Uiso 1 1 calc R .
C101 C 1.4506(14) 1.5148(16) -0.2322(10) 0.079(6) Uani 1 1 d . U
C86 C 0.7962(12) 0.8177(12) 0.0045(6) 0.056(4) Uani 1 1 d . U
H86 H 0.762868 0.860848 0.021745 0.067 Uiso 1 1 calc R .
B2 B -0.1194(13) 0.9103(15) 0.4606(9) 0.056(5) Uani 1 1 d . U
C63 C 0.6751(11) 0.8168(11) 0.2963(7) 0.056(4) Uani 1 1 d . U
H63 H 0.646786 0.784836 0.331307 0.067 Uiso 1 1 calc R .
F1 F 1.0556(14) 1.4460(14) -0.1982(7) 0.187(8) Uani 1 1 d . U
C4 C -0.1890(9) 0.5753(10) 0.3430(7) 0.046(4) Uani 1 1 d . U
H4 H -0.172113 0.557261 0.305889 0.055 Uiso 1 1 calc R .
B4 B 0.6807(15) 1.0498(14) 0.0042(9) 0.062(6) Uani 1 1 d . U
B3 B 0.5654(13) 0.4673(15) 0.5977(9) 0.055(5) Uani 1 1 d . U
C83 C 0.7739(11) 0.8221(14) -0.1753(7) 0.066(5) Uani 1 1 d . U
H83 H 0.824803 0.825059 -0.200907 0.079 Uiso 1 1 calc R .
C100 C 1.4123(13) 1.4394(12) -0.2406(8) 0.071(5) Uani 1 1 d . U
H10A H 1.439444 1.387986 -0.211908 0.106 Uiso 1 1 calc GR .
H10B H 1.422281 1.431839 -0.282910 0.106 Uiso 1 1 calc GR .
H10C H 1.348302 1.445481 -0.232825 0.106 Uiso 1 1 calc GR .
B1 B 1.146(3) 1.4550(17) -0.1709(10) 0.102(11) Uani 1 1 d . U
N9 N 1.4778(15) 1.5775(16) -0.2251(12) 0.128(8) Uani 1 1 d . U

loop_
_atom_site_aniso_label
_atom_site_aniso_U_11
_atom_site_aniso_U_22
_atom_site_aniso_U_33
_atom_site_aniso_U_23
_atom_site_aniso_U_13
_atom_site_aniso_U_12
Pd1 0.0287(6) 0.0498(7) 0.0300(6) -0.0179(5) 0.0005(4) -0.0032(5)
Pd2 0.0329(6) 0.0639(8) 0.0420(7) -0.0266(6) 0.0083(5) -0.0055(5)
Fe2 0.0266(12) 0.0574(14) 0.0243(12) -0.0147(11) 0.0007(9) -0.0050(10)
Fe1 0.0290(12) 0.0533(14) 0.0202(11) -0.0124(10) -0.0019(9) -0.0059(10)
Fe4 0.0336(13) 0.0637(16) 0.0247(12) -0.0178(11) 0.0002(9) 0.0019(11)
Fe3 0.0332(13) 0.0754(17) 0.0333(13) -0.0185(12) -0.0019(10) 0.0043(12)
F16 0.067(6) 0.105(8) 0.038(5) -0.031(5) 0.004(4) -0.012(5)
F6 0.075(7) 0.104(8) 0.087(7) -0.029(7) 0.010(6) 0.006(6)
F15 0.085(7) 0.073(7) 0.095(8) -0.042(6) -0.005(6) -0.007(6)
N3 0.037(7) 0.060(8) 0.022(6) -0.022(6) 0.006(5) -0.008(6)
N2 0.025(6) 0.044(8) 0.030(7) -0.018(6) -0.012(5) 0.002(5)
N1 0.025(6) 0.053(8) 0.035(7) -0.020(6) 0.007(5) -0.003(6)
F14 0.109(8) 0.091(7) 0.046(5) -0.031(5) -0.016(5) 0.007(6)
N7 0.030(7) 0.067(9) 0.030(6) -0.030(6) 0.004(5) -0.003(6)
F8 0.126(10) 0.089(8) 0.073(7) -0.014(6) 0.016(7) -0.022(7)
F13 0.094(8) 0.125(9) 0.075(7) -0.035(7) 0.035(6) -0.060(8)
N4 0.033(7) 0.048(8) 0.042(7) -0.012(6) 0.009(6) -0.006(6)
N6 0.042(8) 0.049(8) 0.045(7) -0.024(6) 0.006(6) -0.009(6)
F3 0.152(11) 0.092(8) 0.060(7) -0.013(6) 0.006(7) -0.019(8)
C43 0.026(8) 0.053(11) 0.018(7) -0.003(7) 0.005(5) -0.006(7)
N5 0.042(7) 0.065(9) 0.035(7) -0.016(7) 0.016(6) -0.001(7)
C45 0.028(6) 0.044(7) 0.018(6) -0.009(5) 0.002(5) -0.004(6)
F2 0.177(14) 0.105(11) 0.072(8) -0.023(7) 0.026(8) -0.024(9)
C97 0.026(8) 0.062(10) 0.031(8) -0.026(7) -0.003(7) -0.002(8)
C20 0.022(7) 0.048(10) 0.024(7) -0.017(7) -0.009(6) 0.008(7)
F9 0.131(11) 0.115(10) 0.072(7) -0.018(7) -0.018(7) -0.031(8)
C41 0.037(8) 0.052(10) 0.028(8) -0.024(7) 0.005(6) 0.000(8)
C24 0.028(7) 0.033(8) 0.041(9) -0.008(7) 0.002(7) -0.007(6)
F11 0.055(7) 0.156(11) 0.100(8) -0.069(8) 0.020(6) -0.029(7)
C17 0.040(8) 0.047(9) 0.015(7) -0.015(6) -0.005(6) 0.000(7)
C16 0.036(8) 0.065(11) 0.022(7) -0.017(7) -0.002(6) -0.004(7)
C33 0.039(9) 0.056(9) 0.025(7) -0.013(7) 0.004(7) -0.025(8)
C1 0.025(7) 0.066(10) 0.026(8) -0.013(7) 0.007(6) -0.007(7)
C93 0.021(7) 0.080(12) 0.019(7) -0.019(8) 0.003(6) -0.007(8)
C9 0.046(9) 0.049(10) 0.019(7) -0.006(7) -0.002(7) -0.007(7)
C42 0.023(7) 0.061(12) 0.012(7) -0.005(7) 0.005(5) -0.003(7)
C8 0.029(8) 0.066(11) 0.020(7) -0.012(7) -0.002(6) -0.005(8)
C48 0.045(9) 0.051(9) 0.025(7) -0.023(7) 0.010(7) -0.008(8)
C10 0.050(9) 0.057(10) 0.013(7) -0.006(7) -0.015(7) 0.005(8)
C95 0.027(6) 0.050(7) 0.017(6) -0.008(5) 0.000(5) 0.006(6)
C66 0.026(8) 0.090(13) 0.012(7) -0.013(8) -0.007(6) 0.002(9)
C5 0.020(6) 0.043(7) 0.034(7) -0.007(6) 0.008(5) -0.011(6)
N10 0.036(6) 0.066(7) 0.049(6) -0.032(6) 0.006(5) 0.000(5)
C13 0.028(8) 0.076(11) 0.026(7) -0.031(8) -0.004(6) -0.010(8)
C32 0.023(8) 0.062(11) 0.035(8) -0.029(7) -0.002(6) -0.001(7)
C91 0.043(9) 0.045(10) 0.021(8) -0.012(7) 0.004(6) -0.008(8)
N8 0.079(12) 0.086(13) 0.086(12) -0.053(11) 0.006(9) 0.003(10)
C6 0.025(8) 0.070(11) 0.040(9) -0.038(8) -0.016(7) 0.005(8)
C53 0.024(7) 0.049(10) 0.037(9) -0.004(8) 0.011(7) -0.005(7)
C47 0.019(6) 0.044(7) 0.030(6) -0.015(6) -0.002(5) -0.002(6)
C99 0.038(9) 0.085(15) 0.048(10) -0.042(11) 0.008(8) 0.001(10)
C67 0.024(9) 0.109(16) 0.030(9) -0.030(10) 0.000(7) 0.000(10)
C60 0.029(8) 0.073(11) 0.047(9) -0.012(9) -0.004(8) 0.009(8)
C38 0.046(9) 0.056(10) 0.043(9) -0.016(8) 0.020(8) -0.006(9)
C92 0.039(9) 0.067(12) 0.015(7) -0.012(8) 0.000(6) 0.008(8)
C78 0.029(8) 0.069(11) 0.040(9) -0.025(8) 0.010(7) -0.015(8)
C31 0.048(10) 0.041(9) 0.037(8) -0.002(7) 0.019(8) 0.005(8)
C25 0.039(9) 0.058(10) 0.040(9) -0.013(8) 0.012(7) -0.017(8)
C18 0.037(8) 0.052(12) 0.026(8) -0.023(7) -0.014(6) 0.007(8)
C19 0.035(8) 0.060(11) 0.012(7) -0.017(7) 0.006(6) -0.005(8)
C14 0.036(9) 0.047(9) 0.046(9) -0.013(7) -0.009(7) -0.014(8)
C80 0.037(9) 0.071(11) 0.035(9) -0.013(8) 0.005(7) 0.000(9)
C39 0.048(9) 0.037(9) 0.033(8) -0.017(7) 0.002(7) -0.011(7)
C68 0.035(6) 0.055(7) 0.031(7) -0.022(6) -0.007(5) -0.005(6)
C44 0.031(6) 0.045(7) 0.020(6) -0.016(5) 0.007(5) -0.010(6)
C85 0.030(9) 0.052(10) 0.055(10) -0.010(8) -0.006(7) -0.003(7)
C52 0.047(10) 0.079(13) 0.052(10) -0.019(11) -0.008(8) 0.002(9)
C21 0.036(6) 0.048(7) 0.025(6) -0.014(6) -0.015(6) 0.001(6)
C46 0.036(9) 0.071(12) 0.024(8) -0.012(7) -0.005(6) -0.001(8)
C79 0.051(11) 0.057(10) 0.060(10) -0.034(9) -0.008(9) 0.014(10)
C81 0.031(8) 0.065(11) 0.028(8) -0.009(7) 0.000(7) -0.007(8)
C57 0.042(9) 0.092(12) 0.021(8) -0.024(8) 0.013(7) -0.010(9)
C74 0.051(10) 0.053(9) 0.030(8) -0.014(7) 0.001(7) -0.005(8)
C30 0.039(10) 0.063(11) 0.064(11) -0.025(9) -0.008(8) 0.007(9)
C22 0.032(8) 0.065(11) 0.019(7) -0.016(7) 0.000(6) -0.004(7)
C7 0.024(8) 0.068(11) 0.041(9) -0.030(8) -0.009(7) -0.007(9)
F7 0.125(11) 0.208(16) 0.054(8) -0.021(8) -0.012(7) 0.027(10)
C56 0.033(8) 0.065(10) 0.029(8) -0.003(8) 0.006(7) -0.005(8)
C34 0.040(9) 0.112(15) 0.017(8) -0.019(9) 0.004(7) -0.007(10)
C82 0.044(9) 0.079(12) 0.030(8) -0.025(8) 0.005(7) -0.017(9)
C2 0.042(8) 0.043(9) 0.045(9) -0.026(7) 0.011(7) -0.020(7)
C88 0.067(12) 0.057(11) 0.088(13) -0.032(11) -0.032(11) -0.005(10)
C61 0.022(8) 0.091(13) 0.060(10) -0.024(10) -0.007(8) 0.011(9)
C11 0.037(8) 0.072(11) 0.017(7) -0.011(7) -0.008(6) 0.005(8)
F5 0.049(7) 0.250(17) 0.183(13) -0.166(13) 0.037(7) -0.042(8)
C36 0.028(8) 0.070(12) 0.034(8) -0.028(8) 0.001(6) -0.002(7)
C12 0.035(8) 0.041(9) 0.027(7) -0.021(6) 0.006(6) -0.014(7)
C65 0.028(8) 0.087(12) 0.040(9) -0.028(9) -0.002(7) 0.002(8)
F10 0.093(9) 0.105(10) 0.219(16) -0.079(11) 0.006(10) 0.014(8)
C37 0.039(8) 0.050(10) 0.032(8) -0.015(7) 0.015(6) -0.002(8)
C72 0.038(9) 0.083(12) 0.045(10) -0.045(9) 0.013(7) -0.030(8)
C90 0.063(11) 0.067(12) 0.034(9) -0.033(8) -0.022(8) 0.011(9)
C89 0.044(10) 0.062(11) 0.078(12) -0.030(10) -0.020(9) 0.020(9)
C94 0.039(7) 0.057(8) 0.021(6) -0.014(6) -0.010(6) -0.001(6)
C23 0.045(9) 0.055(11) 0.039(9) -0.015(8) -0.003(7) -0.016(8)
F12 0.152(13) 0.189(15) 0.082(9) -0.010(9) -0.046(9) -0.070(11)
C70 0.057(10) 0.098(15) 0.044(10) -0.052(11) 0.002(8) -0.009(10)
C15 0.038(9) 0.070(12) 0.022(8) 0.005(7) -0.012(7) -0.010(8)
C55 0.052(11) 0.083(13) 0.025(8) -0.016(9) -0.007(8) 0.015(10)
C49 0.038(8) 0.061(10) 0.040(9) -0.025(8) 0.010(7) -0.002(8)
C35 0.056(10) 0.053(10) 0.042(9) -0.030(8) 0.021(8) -0.016(8)
C64 0.040(9) 0.078(12) 0.054(11) 0.004(9) -0.010(8) 0.005(9)
C96 0.023(8) 0.081(12) 0.032(8) -0.021(8) -0.003(6) -0.015(8)
C28 0.034(9) 0.053(11) 0.061(10) -0.015(9) -0.014(7) -0.010(8)
C3 0.059(10) 0.056(10) 0.042(9) -0.032(8) 0.004(8) -0.026(8)
C71 0.055(11) 0.100(16) 0.060(13) -0.049(11) 0.016(9) -0.025(10)
C54 0.037(9) 0.096(15) 0.024(8) -0.012(9) -0.002(7) 0.008(10)
C29 0.019(8) 0.049(10) 0.051(9) -0.020(8) -0.006(7) 0.000(7)
C75 0.028(9) 0.079(14) 0.087(13) -0.012(11) -0.001(9) -0.003(9)
C69 0.022(8) 0.081(12) 0.053(10) -0.033(10) 0.015(7) 0.008(8)
C84 0.049(10) 0.086(13) 0.039(9) -0.004(9) -0.011(8) -0.018(10)
C87 0.076(12) 0.081(14) 0.037(10) -0.013(9) -0.028(9) -0.006(11)
C59 0.026(8) 0.072(11) 0.075(13) -0.026(10) 0.003(8) 0.004(8)
C77 0.033(9) 0.080(13) 0.074(12) -0.039(10) 0.018(8) -0.012(9)
C76 0.049(11) 0.063(11) 0.125(16) -0.058(12) 0.031(11) -0.011(10)
C98 0.087(14) 0.113(17) 0.064(12) -0.054(12) 0.035(10) -0.034(12)
C50 0.054(10) 0.073(13) 0.061(12) -0.012(10) 0.018(9) -0.014(9)
C58 0.033(9) 0.093(14) 0.057(11) -0.042(10) -0.003(8) 0.010(9)
C51 0.070(12) 0.072(12) 0.059(12) -0.019(10) -0.014(10) 0.004(10)
F4 0.25(2) 0.098(11) 0.157(14) -0.028(10) 0.120(14) -0.040(11)
C40 0.032(8) 0.059(11) 0.022(7) -0.007(7) -0.012(6) 0.002(7)
C62 0.046(10) 0.067(12) 0.081(13) -0.020(10) -0.020(9) 0.006(9)
C26 0.028(9) 0.064(12) 0.083(12) -0.026(10) 0.004(9) -0.015(8)
C27 0.042(10) 0.071(11) 0.062(11) -0.008(9) -0.012(8) -0.004(9)
C101 0.072(14) 0.087(17) 0.076(14) -0.003(12) -0.007(10) -0.026(12)
C86 0.085(12) 0.072(12) 0.012(7) -0.014(7) 0.011(8) 0.002(9)
B2 0.051(13) 0.082(16) 0.046(13) -0.030(12) 0.005(9) -0.032(11)
C63 0.046(10) 0.068(12) 0.047(10) 0.000(9) -0.002(8) 0.005(9)
F1 0.210(19) 0.27(2) 0.106(12) -0.088(14) -0.056(12) -0.002(16)
C4 0.038(8) 0.068(11) 0.038(8) -0.026(8) 0.023(7) -0.004(8)
B4 0.082(15) 0.057(14) 0.052(13) -0.016(10) -0.008(12) -0.024(12)
B3 0.050(13) 0.081(15) 0.040(11) -0.035(11) -0.027(9) 0.012(11)
C83 0.044(10) 0.131(17) 0.025(8) -0.012(10) 0.003(7) -0.021(11)
C100 0.083(13) 0.065(12) 0.067(12) -0.020(10) -0.006(10) 0.003(11)
B1 0.23(3) 0.049(15) 0.033(13) 0.003(11) 0.005(17) -0.06(2)
N9 0.100(16) 0.126(19) 0.15(2) -0.003(16) -0.015(14) -0.025(14)

loop_
_atom_type_symbol
_atom_type_description
_atom_type_scat_dispersion_real
_atom_type_scat_dispersion_imag
_atom_type_scat_source
C C 0.0181 0.0091 'International Tables Vol C Tables 4.2.6.8 and 6.1.1.4'
H H 0.0000 0.0000 'International Tables Vol C Tables 4.2.6.8 and 6.1.1.4'
B B 0.0090 0.0039 'International Tables Vol C Tables 4.2.6.8 and 6.1.1.4'
F F 0.0727 0.0534 'International Tables Vol C Tables 4.2.6.8 and 6.1.1.4'
Fe Fe -1.1336 3.1974 'International Tables Vol C Tables 4.2.6.8 and 6.1.1.4'
N N 0.0311 0.0180 'International Tables Vol C Tables 4.2.6.8 and 6.1.1.4'
Pd Pd 0.1215 3.9337 'International Tables Vol C Tables 4.2.6.8 and 6.1.1.4'

loop_
_exptl_crystal_face_index_h
_exptl_crystal_face_index_k
_exptl_crystal_face_index_l
_exptl_crystal_face_perp_dist
-7 3 -7 0.0354
-9 -1 -7 0.0296
5 0 -12 0.0960
-5 0 12 0.0960
0 10 1 0.0165
0 -10 0 0.0183
8 3 8 0.0116
6 7 9 0.0151

loop_
_geom_angle_atom_site_label_1
_geom_angle_atom_site_label_2
_geom_angle_atom_site_label_3
_geom_angle
_geom_angle_site_symmetry_1
_geom_angle_site_symmetry_3
N3 Pd1 N2 90.7(4) . .
N3 Pd1 N1 89.0(4) . 2_576
N3 Pd1 N4 178.7(5) . 2_576
N1 Pd1 N2 176.5(5) 2_576 .
N1 Pd1 N4 91.6(4) 2_576 2_576
N4 Pd1 N2 88.6(4) 2_576 .
N7 Pd2 N5 89.6(4) 2_675 .
N7 Pd2 N10 92.9(4) 2_675 2_675
N6 Pd2 N7 178.1(5) . 2_675
N6 Pd2 N5 90.1(5) . .
N6 Pd2 N10 87.2(4) . 2_675
N5 Pd2 N10 173.1(5) . 2_675
C41 Fe2 C33 158.4(5) . .
C41 Fe2 C38 68.0(5) . .
C41 Fe2 C39 68.6(5) . .
C41 Fe2 C34 121.3(6) . .
C41 Fe2 C37 40.9(5) . .
C33 Fe2 C38 110.1(6) . .
C33 Fe2 C39 124.6(5) . .
C32 Fe2 C41 158.5(6) . .
C32 Fe2 C33 40.4(5) . .
C32 Fe2 C38 124.7(6) . .
C32 Fe2 C39 109.2(5) . .
C32 Fe2 C34 67.9(6) . .
C32 Fe2 C37 159.6(6) . .
C32 Fe2 C35 68.2(6) . .
C32 Fe2 C40 123.1(5) . .
C39 Fe2 C38 39.4(6) . .
C34 Fe2 C33 41.0(6) . .
C34 Fe2 C38 125.8(7) . .
C34 Fe2 C39 161.2(6) . .
C36 Fe2 C41 120.8(6) . .
C36 Fe2 C33 69.1(6) . .
C36 Fe2 C32 41.0(6) . .
C36 Fe2 C38 158.9(6) . .
C36 Fe2 C39 122.5(6) . .
C36 Fe2 C34 68.5(6) . .
C36 Fe2 C37 158.4(6) . .
C36 Fe2 C35 40.1(6) . .
C36 Fe2 C40 105.9(6) . .
C37 Fe2 C33 123.8(6) . .
C37 Fe2 C38 39.7(5) . .
C37 Fe2 C39 67.0(5) . .
C37 Fe2 C34 108.8(6) . .
C35 Fe2 C41 105.0(6) . .
C35 Fe2 C33 69.5(6) . .
C35 Fe2 C38 160.8(6) . .
C35 Fe2 C39 156.6(6) . .
C35 Fe2 C34 41.4(6) . .
C35 Fe2 C37 123.6(6) . .
C35 Fe2 C40 120.2(6) . .
C40 Fe2 C41 41.3(5) . .
C40 Fe2 C33 159.6(5) . .
C40 Fe2 C38 67.0(6) . .
C40 Fe2 C39 40.2(5) . .
C40 Fe2 C34 157.3(7) . .
C40 Fe2 C37 67.9(5) . .
C17 Fe1 C16 41.7(5) . .
C17 Fe1 C8 160.8(5) . .
C17 Fe1 C10 106.6(6) . .
C17 Fe1 C13 41.5(5) . .
C17 Fe1 C14 68.7(5) . .
C17 Fe1 C11 120.2(6) . .
C17 Fe1 C15 69.1(6) . .
C9 Fe1 C17 123.3(6) . .
C9 Fe1 C16 107.3(5) . .
C9 Fe1 C8 40.7(5) . .
C9 Fe1 C10 39.7(5) . .
C9 Fe1 C13 161.0(6) . .
C9 Fe1 C14 157.7(6) . .
C9 Fe1 C11 68.3(5) . .
C9 Fe1 C12 68.6(5) . .
C9 Fe1 C15 122.0(6) . .
C8 Fe1 C16 124.2(5) . .
C8 Fe1 C10 67.6(6) . .
C8 Fe1 C13 156.7(6) . .
C8 Fe1 C14 122.5(6) . .
C8 Fe1 C11 68.3(5) . .
C10 Fe1 C16 121.1(6) . .
C10 Fe1 C13 125.0(6) . .
C10 Fe1 C14 161.6(6) . .
C10 Fe1 C11 41.0(5) . .
C13 Fe1 C16 69.0(5) . .
C13 Fe1 C14 39.8(5) . .
C13 Fe1 C11 107.4(5) . .
C14 Fe1 C16 68.0(6) . .
C11 Fe1 C16 156.8(6) . .
C11 Fe1 C14 124.7(6) . .
C12 Fe1 C17 155.9(5) . .
C12 Fe1 C16 161.3(5) . .
C12 Fe1 C8 40.9(5) . .
C12 Fe1 C10 68.2(5) . .
C12 Fe1 C13 120.9(5) . .
C12 Fe1 C14 108.4(6) . .
C12 Fe1 C11 40.4(5) . .
C12 Fe1 C15 125.1(6) . .
C15 Fe1 C16 40.3(6) . .
C15 Fe1 C8 108.4(6) . .
C15 Fe1 C10 156.4(6) . .
C15 Fe1 C13 68.0(5) . .
C15 Fe1 C14 40.3(6) . .
C15 Fe1 C11 161.4(6) . .
C85 Fe4 C81 40.4(6) . .
C85 Fe4 C90 126.6(6) . .
C85 Fe4 C87 121.0(7) . .
C82 Fe4 C85 69.2(6) . .
C82 Fe4 C81 40.9(6) . .
C82 Fe4 C88 108.9(7) . .
C82 Fe4 C90 149.3(6) . .
C82 Fe4 C89 117.0(6) . .
C82 Fe4 C84 69.7(7) . .
C82 Fe4 C87 129.2(7) . .
C88 Fe4 C85 155.1(7) . .
C88 Fe4 C81 121.9(7) . .
C88 Fe4 C90 68.1(6) . .
C88 Fe4 C87 39.9(7) . .
C90 Fe4 C81 166.2(6) . .
C90 Fe4 C87 69.3(7) . .
C89 Fe4 C85 162.9(7) . .
C89 Fe4 C81 153.6(6) . .
C89 Fe4 C88 41.0(7) . .
C89 Fe4 C90 40.2(6) . .
C89 Fe4 C87 68.8(7) . .
C84 Fe4 C85 40.7(6) . .
C84 Fe4 C81 68.3(6) . .
C84 Fe4 C88 163.7(8) . .
C84 Fe4 C90 104.3(7) . .
C84 Fe4 C89 124.2(7) . .
C84 Fe4 C87 152.8(8) . .
C87 Fe4 C81 111.5(6) . .
C86 Fe4 C85 108.8(6) . .
C86 Fe4 C81 130.0(6) . .
C86 Fe4 C82 167.7(6) . .
C86 Fe4 C88 67.4(7) . .
C86 Fe4 C90 41.7(6) . .
C86 Fe4 C89 68.6(7) . .
C86 Fe4 C84 117.3(7) . .
C86 Fe4 C87 40.6(6) . .
C86 Fe4 C83 150.2(8) . .
C83 Fe4 C85 67.7(7) . .
C83 Fe4 C81 67.8(6) . .
C83 Fe4 C82 41.4(6) . .
C83 Fe4 C88 128.2(8) . .
C83 Fe4 C90 114.8(7) . .
C83 Fe4 C89 105.6(7) . .
C83 Fe4 C84 40.3(7) . .
C83 Fe4 C87 166.7(8) . .
C60 Fe3 C57 67.9(6) . .
C60 Fe3 C56 39.7(6) . .
C60 Fe3 C61 106.8(6) . .
C60 Fe3 C65 125.0(6) . .
C60 Fe3 C64 164.5(7) . .
C60 Fe3 C59 40.6(6) . .
C60 Fe3 C58 67.7(6) . .
C60 Fe3 C62 119.1(7) . .
C60 Fe3 C63 154.8(7) . .
C57 Fe3 C56 41.3(6) . .
C57 Fe3 C61 164.4(7) . .
C57 Fe3 C65 153.8(6) . .
C57 Fe3 C64 120.1(6) . .
C57 Fe3 C59 67.3(6) . .
C57 Fe3 C58 39.3(6) . .
C57 Fe3 C63 108.6(6) . .
C56 Fe3 C65 162.2(6) . .
C56 Fe3 C64 154.8(6) . .
C56 Fe3 C58 67.5(6) . .
C56 Fe3 C63 121.1(6) . .
C61 Fe3 C56 125.5(6) . .
C61 Fe3 C65 41.3(6) . .
C61 Fe3 C64 68.8(6) . .
C61 Fe3 C59 119.0(7) . .
C61 Fe3 C58 154.0(7) . .
C61 Fe3 C63 69.5(6) . .
C65 Fe3 C64 42.0(6) . .
C65 Fe3 C58 119.5(7) . .
C64 Fe3 C58 109.3(7) . .
C59 Fe3 C56 67.5(6) . .
C59 Fe3 C65 106.5(7) . .
C59 Fe3 C64 127.3(7) . .
C59 Fe3 C58 40.2(6) . .
C59 Fe3 C63 163.1(7) . .
C62 Fe3 C57 127.7(7) . .
C62 Fe3 C56 108.1(7) . .
C62 Fe3 C61 40.7(7) . .
C62 Fe3 C65 69.4(7) . .
C62 Fe3 C64 68.0(7) . .
C62 Fe3 C59 153.6(7) . .
C62 Fe3 C58 164.5(8) . .
C62 Fe3 C63 41.9(7) . .
C63 Fe3 C65 69.5(7) . .
C63 Fe3 C64 39.2(6) . .
C63 Fe3 C58 126.4(7) . .
C48 N3 Pd1 123.6(10) . .
C48 N3 C44 117.8(12) . .
C44 N3 Pd1 118.3(8) . .
C20 N2 Pd1 121.4(9) . .
C20 N2 C24 117.7(11) . .
C24 N2 Pd1 120.7(9) . .
C1 N1 Pd1 117.0(9) . 2_576
C1 N1 C2 119.5(11) . .
C2 N1 Pd1 123.5(9) . 2_576
C97 N7 Pd2 123.9(10) . 2_675
C93 N7 Pd2 117.5(9) . 2_675
C93 N7 C97 118.2(11) . .
C25 N4 Pd1 120.3(10) . 2_576
C25 N4 C26 118.6(13) . .
C26 N4 Pd1 120.6(9) . 2_576
C74 N6 Pd2 118.4(10) . .
C74 N6 C75 117.7(13) . .
C75 N6 Pd2 123.7(10) . .
C42 C43 C45 172.5(14) . .
C49 N5 Pd2 115.5(10) . .
C49 N5 C50 120.5(13) . .
C50 N5 Pd2 123.9(11) . .
C44 C45 C43 115.5(11) . .
C46 C45 C43 126.3(12) . .
C46 C45 C44 117.9(13) . .
N7 C97 C96 121.5(14) . .
N2 C20 C21 124.7(13) . .
C42 C41 Fe2 126.0(9) . .
C42 C41 C40 126.0(13) . .
C37 C41 Fe2 69.8(8) . .
C37 C41 C42 128.4(12) . .
C37 C41 C40 105.6(12) . .
C40 C41 Fe2 69.2(8) . .
C23 C24 N2 121.3(12) . .
C16 C17 Fe1 70.0(7) . .
C13 C17 Fe1 69.6(7) . .
C13 C17 C16 106.3(12) . .
C18 C17 Fe1 128.8(9) . .
C18 C17 C16 128.0(12) . .
C18 C17 C13 125.5(12) . .
C17 C16 Fe1 68.3(7) . .
C15 C16 Fe1 69.1(7) . .
C15 C16 C17 107.3(12) . .
C32 C33 Fe2 68.3(8) . .
C32 C33 C34 106.0(13) . .
C34 C33 Fe2 69.4(7) . .
N1 C1 C5 122.5(13) . .
N7 C93 C94 123.6(13) . .
C8 C9 Fe1 70.4(8) . .
C10 C9 Fe1 70.9(8) . .
C10 C9 C8 108.9(13) . .
C43 C42 C41 174.4(14) . .
C9 C8 Fe1 68.9(8) . .
C9 C8 C12 107.3(12) . .
C7 C8 Fe1 126.1(9) . .
C7 C8 C9 126.4(13) . .
C7 C8 C12 126.3(13) . .
C12 C8 Fe1 69.1(7) . .
N3 C48 C47 122.4(13) . .
C9 C10 Fe1 69.4(8) . .
C9 C10 C11 108.5(13) . .
C11 C10 Fe1 69.6(7) . .
C96 C95 C94 119.0(13) . .
C67 C66 C65 175.8(14) . .
C1 C5 C6 117.3(12) . .
C4 C5 C1 119.0(12) . .
C4 C5 C6 123.8(12) . .
C68 N10 Pd2 115.3(9) . 2_675
C72 N10 Pd2 120.7(12) . 2_675
C72 N10 C68 123.3(13) . .
C17 C13 Fe1 68.9(7) . .
C14 C13 Fe1 70.2(8) . .
C14 C13 C17 108.3(12) . .
C33 C32 Fe2 71.3(7) . .
C33 C32 C31 124.3(13) . .
C33 C32 C36 109.8(12) . .
C31 C32 Fe2 128.8(9) . .
C36 C32 Fe2 69.1(8) . .
C36 C32 C31 125.8(12) . .
C92 C91 C90 173.8(14) . .
C7 C6 C5 171.8(13) . .
C52 C53 C49 116.3(14) . .
C52 C53 C54 126.4(14) . .
C54 C53 C49 117.2(13) . .
C46 C47 C48 118.6(12) . .
N8 C99 C98 177.5(19) . .
C66 C67 C69 169.0(15) . .
C56 C60 Fe3 71.0(8) . .
C56 C60 C59 108.8(14) . .
C59 C60 Fe3 70.5(9) . .
C39 C38 Fe2 70.2(8) . .
C39 C38 C37 108.9(13) . .
C37 C38 Fe2 69.1(8) . .
C91 C92 C94 170.0(14) . .
C74 C78 C79 117.5(14) . .
C77 C78 C79 124.5(13) . .
C77 C78 C74 118.1(13) . .
C30 C31 C32 174.6(15) . .
N4 C25 C29 124.3(14) . .
C19 C18 C17 177.6(15) . .
C18 C19 C21 177.3(13) . .
C13 C14 Fe1 70.0(8) . .
C13 C14 C15 109.1(13) . .
C15 C14 Fe1 69.5(8) . .
C79 C80 C81 172.2(16) . .
C38 C39 Fe2 70.4(8) . .
C38 C39 C40 107.7(12) . .
C40 C39 Fe2 68.5(7) . .
N10 C68 C69 121.0(13) . .
N3 C44 C45 121.5(12) . .
C81 C85 Fe4 70.7(8) . .
C84 C85 Fe4 69.0(9) . .
C84 C85 C81 108.3(14) . .
C51 C52 C53 120.3(15) . .
C20 C21 C19 118.5(12) . .
C22 C21 C20 117.0(13) . .
C22 C21 C19 124.4(12) . .
C47 C46 C45 121.5(13) . .
C80 C79 C78 175.4(16) . .
C80 C81 Fe4 129.4(10) . .
C80 C81 C85 125.1(13) . .
C80 C81 C82 126.4(14) . .
C85 C81 Fe4 68.9(8) . .
C85 C81 C82 108.4(13) . .
C82 C81 Fe4 68.0(8) . .
C56 C57 Fe3 69.8(8) . .
C58 C57 Fe3 71.8(8) . .
C58 C57 C56 108.5(13) . .
N6 C74 C78 122.0(14) . .
C31 C30 C29 176.4(17) . .
C23 C22 C21 118.6(13) . .
C6 C7 C8 174.0(15) . .
C60 C56 Fe3 69.3(8) . .
C60 C56 C57 107.1(14) . .
C60 C56 C55 127.2(14) . .
C57 C56 Fe3 69.0(8) . .
C57 C56 C55 125.6(13) . .
C55 C56 Fe3 124.2(11) . .
C33 C34 Fe2 69.6(8) . .
C33 C34 C35 107.7(13) . .
C35 C34 Fe2 68.2(7) . .
C81 C82 Fe4 71.1(8) . .
C81 C82 C83 105.6(14) . .
C83 C82 Fe4 69.3(8) . .
N1 C2 C3 118.3(12) . .
C89 C88 Fe4 69.4(9) . .
C87 C88 Fe4 71.1(10) . .
C87 C88 C89 110.1(15) . .
C65 C61 Fe3 69.8(8) . .
C62 C61 Fe3 69.4(9) . .
C62 C61 C65 108.8(15) . .
C10 C11 Fe1 69.4(7) . .
C12 C11 Fe1 69.2(7) . .
C12 C11 C10 107.1(12) . .
C32 C36 Fe2 69.9(8) . .
C35 C36 Fe2 70.6(8) . .
C35 C36 C32 108.5(13) . .
C8 C12 Fe1 70.0(7) . .
C11 C12 Fe1 70.4(7) . .
C11 C12 C8 108.2(12) . .
C66 C65 Fe3 122.3(11) . .
C66 C65 C61 127.7(14) . .
C66 C65 C64 126.9(14) . .
C61 C65 Fe3 68.9(8) . .
C61 C65 C64 105.2(15) . .
C64 C65 Fe3 69.2(8) . .
C41 C37 Fe2 69.4(8) . .
C38 C37 Fe2 71.3(8) . .
C38 C37 C41 109.1(13) . .
N10 C72 C71 118.9(16) . .
C91 C90 Fe4 125.4(10) . .
C91 C90 C86 126.7(14) . .
C89 C90 Fe4 69.0(9) . .
C89 C90 C91 127.2(16) . .
C89 C90 C86 106.0(15) . .
C86 C90 Fe4 67.9(9) . .
C88 C89 Fe4 69.6(9) . .
C90 C89 Fe4 70.8(9) . .
C90 C89 C88 108.2(15) . .
C93 C94 C92 116.9(13) . .
C95 C94 C93 116.9(13) . .
C95 C94 C92 126.2(13) . .
C22 C23 C24 120.6(13) . .
C71 C70 C69 121.1(16) . .
C16 C15 Fe1 70.6(8) . .
C14 C15 Fe1 70.2(8) . .
C14 C15 C16 108.9(13) . .
C54 C55 C56 176.0(17) . .
N5 C49 C53 122.3(14) . .
C34 C35 Fe2 70.4(8) . .
C36 C35 Fe2 69.3(8) . .
C36 C35 C34 108.0(13) . .
C65 C64 Fe3 68.7(8) . .
C63 C64 Fe3 70.1(9) . .
C63 C64 C65 110.3(16) . .
C97 C96 C95 120.7(13) . .
C27 C28 C29 121.5(14) . .
C4 C3 C2 121.7(13) . .
C70 C71 C72 120.5(16) . .
C55 C54 C53 178.8(17) . .
C25 C29 C30 120.3(14) . .
C28 C29 C25 115.8(12) . .
C28 C29 C30 123.8(13) . .
C76 C75 N6 121.7(15) . .
C67 C69 C68 119.0(14) . .
C70 C69 C67 125.4(15) . .
C70 C69 C68 115.1(16) . .
C85 C84 Fe4 70.3(9) . .
C83 C84 Fe4 69.8(10) . .
C83 C84 C85 107.5(15) . .
C88 C87 Fe4 69.0(10) . .
C88 C87 C86 106.3(16) . .
C86 C87 Fe4 68.3(9) . .
C60 C59 Fe3 68.9(9) . .
C60 C59 C58 107.7(15) . .
C58 C59 Fe3 70.9(10) . .
C78 C77 C76 119.0(14) . .
C75 C76 C77 121.5(16) . .
N5 C50 C51 117.7(16) . .
C57 C58 Fe3 68.9(9) . .
C57 C58 C59 107.9(14) . .
C59 C58 Fe3 68.9(9) . .
C52 C51 C50 122.9(17) . .
C41 C40 Fe2 69.5(7) . .
C39 C40 Fe2 71.3(8) . .
C39 C40 C41 108.7(12) . .
C61 C62 Fe3 69.9(9) . .
C61 C62 C63 108.2(15) . .
C63 C62 Fe3 69.7(9) . .
N4 C26 C27 119.6(14) . .
C28 C27 C26 120.1(16) . .
N9 C101 C100 177(3) . .
C90 C86 Fe4 70.3(7) . .
C87 C86 Fe4 71.2(9) . .
C87 C86 C90 109.4(15) . .
F8 B2 F6 103.4(14) . .
F7 B2 F6 112.9(18) . .
F7 B2 F8 109.8(15) . .
F5 B2 F6 109.3(14) . .
F5 B2 F8 110.7(19) . .
F5 B2 F7 110.5(16) . .
C64 C63 Fe3 70.7(9) . .
C64 C63 C62 107.4(15) . .
C62 C63 Fe3 68.4(9) . .
C5 C4 C3 119.1(12) . .
F16 B4 F14 106.7(16) . .
F15 B4 F16 108.4(15) . .
F15 B4 F14 105.0(14) . .
F13 B4 F16 109.6(14) . .
F13 B4 F15 116.6(18) . .
F13 B4 F14 110.1(16) . .
F11 B3 F9 109.2(15) . .
F11 B3 F10 115.1(15) . .
F11 B3 F12 120.4(18) . .
F10 B3 F9 98.3(16) . .
F12 B3 F9 97.6(15) . .
F12 B3 F10 112.1(16) . .
C82 C83 Fe4 69.3(8) . .
C84 C83 Fe4 69.9(9) . .
C84 C83 C82 110.0(14) . .
F3 B1 F1 100(2) . .
F2 B1 F3 109.5(17) . .
F2 B1 F1 101.3(18) . .
F4 B1 F3 117.2(19) . .
F4 B1 F2 117(3) . .
F4 B1 F1 110(2) . .

loop_
_geom_bond_atom_site_label_1
_geom_bond_atom_site_label_2
_geom_bond_distance
_geom_bond_site_symmetry_2
Pd1 N3 2.007(11) .
Pd1 N2 2.033(10) .
Pd1 N1 2.020(10) 2_576
Pd1 N4 2.024(11) 2_576
Pd2 N7 2.026(11) 2_675
Pd2 N6 2.013(11) .
Pd2 N5 2.026(12) .
Pd2 N10 2.067(12) 2_675
Fe2 C41 2.037(14) .
Fe2 C33 2.063(13) .
Fe2 C32 2.024(13) .
Fe2 C38 2.071(14) .
Fe2 C39 2.069(13) .
Fe2 C34 2.059(13) .
Fe2 C36 2.013(13) .
Fe2 C37 2.042(13) .
Fe2 C35 2.030(13) .
Fe2 C40 2.033(12) .
Fe1 C17 2.041(13) .
Fe1 C16 2.064(12) .
Fe1 C9 2.028(14) .
Fe1 C8 2.046(13) .
Fe1 C10 2.048(13) .
Fe1 C13 2.051(13) .
Fe1 C14 2.054(14) .
Fe1 C11 2.051(12) .
Fe1 C12 2.035(12) .
Fe1 C15 2.045(13) .
Fe4 C85 2.046(14) .
Fe4 C81 2.068(13) .
Fe4 C82 2.028(13) .
Fe4 C88 2.036(17) .
Fe4 C90 2.058(14) .
Fe4 C89 2.033(15) .
Fe4 C84 2.029(16) .
Fe4 C87 2.064(16) .
Fe4 C86 2.025(14) .
Fe4 C83 2.027(15) .
Fe3 C60 2.022(14) .
Fe3 C57 2.034(14) .
Fe3 C56 2.044(14) .
Fe3 C61 2.037(15) .
Fe3 C65 2.050(14) .
Fe3 C64 2.056(15) .
Fe3 C59 2.044(16) .
Fe3 C58 2.070(15) .
Fe3 C62 2.030(17) .
Fe3 C63 2.049(15) .
F16 B4 1.39(2) .
F6 B2 1.40(2) .
F15 B4 1.35(2) .
N3 C48 1.373(17) .
N3 C44 1.378(17) .
N2 C20 1.286(16) .
N2 C24 1.376(17) .
N1 C1 1.345(17) .
N1 C2 1.384(17) .
F14 B4 1.45(2) .
N7 C97 1.338(17) .
N7 C93 1.331(18) .
F8 B2 1.36(2) .
F13 B4 1.34(2) .
N4 C25 1.344(18) .
N4 C26 1.359(19) .
N6 C74 1.351(18) .
N6 C75 1.35(2) .
F3 B1 1.43(3) .
C43 C45 1.43(2) .
C43 C42 1.195(19) .
N5 C49 1.346(18) .
N5 C50 1.35(2) .
C45 C44 1.394(18) .
C45 C46 1.384(19) .
F2 B1 1.38(3) .
C97 C96 1.363(19) .
C20 C21 1.408(18) .
F9 B3 1.41(2) .
C41 C42 1.43(2) .
C41 C37 1.425(19) .
C41 C40 1.434(19) .
C24 C23 1.369(19) .
F11 B3 1.30(2) .
C17 C16 1.462(19) .
C17 C13 1.450(19) .
C17 C18 1.36(2) .
C16 C15 1.42(2) .
C33 C32 1.413(19) .
C33 C34 1.44(2) .
C1 C5 1.382(18) .
C93 C94 1.391(19) .
C9 C8 1.42(2) .
C9 C10 1.384(19) .
C8 C7 1.40(2) .
C8 C12 1.427(18) .
C48 C47 1.373(18) .
C10 C11 1.44(2) .
C95 C94 1.390(19) .
C95 C96 1.364(19) .
C66 C67 1.21(2) .
C66 C65 1.40(2) .
C5 C6 1.47(2) .
C5 C4 1.368(19) .
N10 C68 1.313(18) .
N10 C72 1.310(18) .
C13 C14 1.399(19) .
C32 C31 1.45(2) .
C32 C36 1.41(2) .
C91 C92 1.21(2) .
C91 C90 1.41(2) .
N8 C99 1.11(2) .
C6 C7 1.20(2) .
C53 C52 1.36(2) .
C53 C49 1.43(2) .
C53 C54 1.41(2) .
C47 C46 1.367(19) .
C99 C98 1.45(3) .
C67 C69 1.40(3) .
C60 C56 1.38(2) .
C60 C59 1.41(2) .
C38 C39 1.40(2) .
C38 C37 1.40(2) .
C92 C94 1.42(2) .
C78 C79 1.44(2) .
C78 C74 1.41(2) .
C78 C77 1.36(2) .
C31 C30 1.19(2) .
C25 C29 1.39(2) .
C18 C19 1.23(2) .
C19 C21 1.46(2) .
C14 C15 1.41(2) .
C80 C79 1.23(2) .
C80 C81 1.39(2) .
C39 C40 1.411(19) .
C68 C69 1.42(2) .
C85 C81 1.42(2) .
C85 C84 1.42(2) .
C52 C51 1.36(2) .
C21 C22 1.390(19) .
C81 C82 1.43(2) .
C57 C56 1.44(2) .
C57 C58 1.38(2) .
C30 C29 1.41(2) .
C22 C23 1.36(2) .
F7 B2 1.34(2) .
C56 C55 1.46(3) .
C34 C35 1.44(2) .
C82 C83 1.43(2) .
C2 C3 1.388(19) .
C88 C89 1.42(2) .
C88 C87 1.40(2) .
C61 C65 1.44(2) .
C61 C62 1.42(2) .
C11 C12 1.411(19) .
F5 B2 1.33(2) .
C36 C35 1.39(2) .
C65 C64 1.47(2) .
F10 B3 1.39(2) .
C72 C71 1.38(2) .
C90 C89 1.41(2) .
C90 C86 1.46(2) .
F12 B3 1.31(2) .
C70 C71 1.34(2) .
C70 C69 1.40(2) .
C55 C54 1.19(2) .
C64 C63 1.38(2) .
C28 C29 1.37(2) .
C28 C27 1.36(2) .
C3 C4 1.38(2) .
C75 C76 1.34(2) .
C84 C83 1.40(2) .
C87 C86 1.42(2) .
C59 C58 1.41(2) .
C77 C76 1.36(2) .
C50 C51 1.38(2) .
F4 B1 1.23(2) .
C62 C63 1.46(2) .
C26 C27 1.39(2) .
C101 C100 1.37(3) .
C101 N9 1.11(3) .
F1 B1 1.49(4) .

loop_
_exptl_oxdiff_crystal_face_indexfrac_h
_exptl_oxdiff_crystal_face_indexfrac_k
_exptl_oxdiff_crystal_face_indexfrac_l
_exptl_oxdiff_crystal_face_x
_exptl_oxdiff_crystal_face_y
_exptl_oxdiff_crystal_face_z
-6.9971 3.0019 -7.0177 -0.1859 -0.9537 0.2199
-9.0008 -1.0023 -7.0242 -0.5998 -0.8704 0.0657
5.0074 0.0059 -12.0054 0.0491 0.1144 1.0042
-5.0074 -0.0059 12.0054 -0.0491 -0.1144 -1.0042
0.0070 10.0081 1.0088 0.8201 -0.6022 0.1085
-0.0075 -10.0084 -0.0077 -0.8050 0.6276 -0.1746
8.0015 3.0032 8.0252 0.7299 0.6864 -0.1391
6.0032 7.0054 9.0260 0.9751 0.2930 -0.2197

loop_
_smtbx_masks_void_nr
_smtbx_masks_void_average_x
_smtbx_masks_void_average_y
_smtbx_masks_void_average_z
_smtbx_masks_void_volume
_smtbx_masks_void_count_electrons
1 0.000 0.500 -0.859 399.2 104.0
2 0.293 0.640 0.852 7.2 0.0
3 0.360 0.427 0.157 7.2 0.0
4 0.498 0.287 0.689 11.3 1.1
5 0.502 0.713 0.311 11.3 1.1
6 0.640 0.573 0.843 7.2 0.0
7 0.707 0.360 0.148 7.2 0.0
